data_4109897
loop_
_publ_author_name
'Geoffrey Hyett'
'Nicolas Barrier'
'Simon J. Clarke'
'Joke Hadermann'

_publ_section_title
;
 Topotactic Oxidative and Reductive Control of the Structures and
 Properties of Layered Manganese Oxychalcogenides
;
_journal_name_full 'Journal of the American Chemical Society'
_journal_page_first 11192
_journal_page_last 11201
_journal_paper_doi 10.1021/ja073048m
_journal_volume 129
_journal_year 2007
_chemical_compound_source 'synthesis as described'
_chemical_formula_moiety 'Cu2 Mn2.94 O7.42 S2 Sr4'
_chemical_formula_sum 'Cu2 Mn2.94 O7.42 S2 Sr4'
_chemical_formula_weight 821.8
_chemical_name_systematic
;
 Strontium manganese copper oxide sulfide
;
_space_group_IT_number 139
_symmetry_cell_setting tetragonal
_symmetry_Int_Tables_number 139
_symmetry_space_group_name_Hall '-I 4 2'
_symmetry_space_group_name_H-M 'I 4/m m m'
_atom_sites_solution_primary direct
_atom_sites_solution_secondary difmap
_audit_conform_dict_location ftp://ftp.iucr.org/pub/cif_core.dic
_audit_conform_dict_name cif_core.dic
_audit_conform_dict_version 2.3
_audit_creation_date 2007-02-13T10:17:26-00:00
_audit_creation_method 'WinGX routine CIF_UPDATE'
_cell_angle_alpha 90
_cell_angle_beta 90
_cell_angle_gamma 90
_cell_formula_units_Z 2
_cell_length_a 3.90460(10)
_cell_length_b 3.90460(10)
_cell_length_c 34.4682(13)
_cell_measurement_reflns_used 5783
_cell_measurement_temperature 293(2)
_cell_measurement_theta_max 40.25
_cell_measurement_theta_min 0.998
_cell_measurement_wavelength 0.71073
_cell_volume 525.50(3)
_computing_cell_refinement 'HKL Scalepack (Otwinowski & Minor 1997)'
_computing_data_collection 'Collect (Nonius BV, 1997-2000)'
_computing_data_reduction 'HKL Denzo and Scalepack (Otwinowski & Minor 1997)'
_computing_molecular_graphics 'Ortep-3 for Windows (Farrugia, 1997)'
_computing_publication_material 'WinGX publication routines (Farrugia, 1999)'
_computing_structure_refinement 'SHELXL-97 (Sheldrick, 1997)'
_computing_structure_solution 'SHELXS-97 (Sheldrick, 1997)'
_diffrn_ambient_temperature 293(2)
_diffrn_detector 'CCD plate'
_diffrn_detector_area_resol_mean 9
_diffrn_measured_fraction_theta_full 0.988
_diffrn_measured_fraction_theta_max 0.988
_diffrn_measurement_device '95mm CCD camera on \k-goniostat'
_diffrn_measurement_device_type KappaCCD
_diffrn_measurement_method 'CCD rotation images, thick slices'
_diffrn_orient_matrix_type 'by Nonius Collect from scalepack cell'
_diffrn_orient_matrix_UB_11 -0.203092
_diffrn_orient_matrix_UB_12 -0.15796E-1
_diffrn_orient_matrix_UB_13 0.175844E-1
_diffrn_orient_matrix_UB_21 -0.152798
_diffrn_orient_matrix_UB_22 -0.314548E-1
_diffrn_orient_matrix_UB_23 -0.230089E-1
_diffrn_orient_matrix_UB_31 0.315923E-1
_diffrn_orient_matrix_UB_32 -0.253678
_diffrn_orient_matrix_UB_33 0.1758E-2
_diffrn_radiation_monochromator graphite
_diffrn_radiation_probe x-ray
_diffrn_radiation_type MoK\a
_diffrn_radiation_wavelength 0.71073
_diffrn_reflns_av_R_equivalents 0.0646
_diffrn_reflns_av_unetI/netI 0.0366
_diffrn_reflns_limit_h_max 7
_diffrn_reflns_limit_h_min -3
_diffrn_reflns_limit_k_max 6
_diffrn_reflns_limit_k_min -7
_diffrn_reflns_limit_l_max 56
_diffrn_reflns_limit_l_min -62
_diffrn_reflns_number 5417
_diffrn_reflns_theta_full 40.23
_diffrn_reflns_theta_max 40.23
_diffrn_reflns_theta_min 2.36
_diffrn_source 'Enraf Nonius FR590'
_exptl_absorpt_coefficient_mu 27.99
_exptl_absorpt_correction_T_max 0.755
_exptl_absorpt_correction_T_min 0.4067
_exptl_absorpt_correction_type gaussian
_exptl_absorpt_process_details
;
        a grid of  8 x  8 x  8 =   512 sampling points was used
;
_exptl_crystal_colour black
_exptl_crystal_density_diffrn 5.193
_exptl_crystal_description plate
_exptl_crystal_F_000 749.6
_exptl_crystal_size_max 0.06
_exptl_crystal_size_mid 0.03
_exptl_crystal_size_min 0.01
_refine_diff_density_max 1.774
_refine_diff_density_min -1.413
_refine_diff_density_rms 0.277
_refine_ls_extinction_coef 0.0015(4)
_refine_ls_extinction_expression Fc^*^=kFc[1+0.001xFc^2^\l^3^/sin(2\q)]^-1/4^
_refine_ls_extinction_method SHELXL
_refine_ls_goodness_of_fit_ref 1.05
_refine_ls_matrix_type full
_refine_ls_number_parameters 31
_refine_ls_number_reflns 568
_refine_ls_number_restraints 0
_refine_ls_restrained_S_all 1.05
_refine_ls_R_factor_all 0.049
_refine_ls_R_factor_gt 0.0312
_refine_ls_shift/su_max 0.006
_refine_ls_shift/su_mean 0.001
_refine_ls_structure_factor_coef Fsqd
_refine_ls_weighting_details 'calc w=1/[\s^2^(Fo^2^)+(0.0389P)^2^+1.4663P] where P=(Fo^2^+2Fc^2^)/3'
_refine_ls_weighting_scheme calc
_refine_ls_wR_factor_gt 0.074
_refine_ls_wR_factor_ref 0.0814
_reflns_number_gt 446
_reflns_number_total 568
_reflns_threshold_expression >2sigma(I)
_cod_data_source_file ja073048msi20070501_094305.cif
_cod_data_source_block abs
_cod_database_code 4109897

loop_
_symmetry_equiv_pos_as_xyz
'x, y, z'
'x, -y, -z'
'-x, -y, z'
'-x, y, -z'
'y, x, -z'
'y, -x, z'
'-y, x, z'
'-y, -x, -z'
'x+1/2, y+1/2, z+1/2'
'x+1/2, -y+1/2, -z+1/2'
'-x+1/2, -y+1/2, z+1/2'
'-x+1/2, y+1/2, -z+1/2'
'y+1/2, x+1/2, -z+1/2'
'y+1/2, -x+1/2, z+1/2'
'-y+1/2, x+1/2, z+1/2'
'-y+1/2, -x+1/2, -z+1/2'
'-x, -y, -z'
'-x, y, z'
'x, y, -z'
'x, -y, z'
'-y, -x, z'
'-y, x, -z'
'y, -x, -z'
'y, x, z'
'-x+1/2, -y+1/2, -z+1/2'
'-x+1/2, y+1/2, z+1/2'
'x+1/2, y+1/2, -z+1/2'
'x+1/2, -y+1/2, z+1/2'
'-y+1/2, -x+1/2, z+1/2'
'-y+1/2, x+1/2, -z+1/2'
'y+1/2, -x+1/2, -z+1/2'
'y+1/2, x+1/2, z+1/2'

loop_
_atom_site_label
_atom_site_type_symbol
_atom_site_fract_x
_atom_site_fract_y
_atom_site_fract_z
_atom_site_U_iso_or_equiv
_atom_site_adp_type
_atom_site_occupancy
_atom_site_symmetry_multiplicity
_atom_site_calc_flag
_atom_site_refinement_flags
Sr1 Sr 0.5 0.5 0.05980(2) 0.02498(19) Uani 1 8 d S
Sr2 Sr 0.5 0.5 0.166407(16) 0.00992(14) Uani 1 8 d S
Cu1 Cu 0.5 0 0.25 0.0195(2) Uani 1 8 d S
Mn1 Mn 0 0 0.11381(3) 0.00972(17) Uani 1 8 d S
Mn2 Mn 0 0 0 0.0122(4) Uani 0.936(6) 16 d SP
S1 S 0 0 0.20828(4) 0.0112(3) Uani 1 8 d S
O2 O 0.5 0.070(8) 0 0.044(9) Uani 0.356(12) 4 d SP
O1 O 0 0 0.05432(16) 0.0297(14) Uani 1 8 d S
O3 O 0.5 0 0.11957(9) 0.0141(5) Uani 1 4 d S

loop_
_atom_site_aniso_label
_atom_site_aniso_U_11
_atom_site_aniso_U_22
_atom_site_aniso_U_33
_atom_site_aniso_U_23
_atom_site_aniso_U_13
_atom_site_aniso_U_12
Sr1 0.0281(3) 0.0281(3) 0.0188(3) 0 0 0
Sr2 0.00910(17) 0.00910(17) 0.0116(2) 0 0 0
Cu1 0.0194(3) 0.0194(3) 0.0198(4) 0 0 0
Mn1 0.0079(2) 0.0079(2) 0.0134(4) 0 0 0
Mn2 0.0142(5) 0.0142(5) 0.0082(6) 0 0 0
S1 0.0101(4) 0.0101(4) 0.0135(6) 0 0 0
O2 0.032(6) 0.08(3) 0.022(5) 0 0 0
O1 0.038(2) 0.038(2) 0.014(2) 0 0 0
O3 0.0145(14) 0.0104(13) 0.0173(13) 0 0 0

loop_
_atom_type_symbol
_atom_type_description
_atom_type_scat_dispersion_real
_atom_type_scat_dispersion_imag
_atom_type_scat_source
Cu Cu 0.3201 1.2651 'International Tables Vol C Tables 4.2.6.8 and 6.1.1.4'
Mn Mn 0.3368 0.7283 'International Tables Vol C Tables 4.2.6.8 and 6.1.1.4'
O O 0.0106 0.006 'International Tables Vol C Tables 4.2.6.8 and 6.1.1.4'
S S 0.1246 0.1234 'International Tables Vol C Tables 4.2.6.8 and 6.1.1.4'
Sr Sr -1.5307 3.2498 'International Tables Vol C Tables 4.2.6.8 and 6.1.1.4'

loop_
_exptl_crystal_face_index_h
_exptl_crystal_face_index_k
_exptl_crystal_face_index_l
_exptl_crystal_face_perp_dist
1 0 0 0.012
-1 0 0 0.02
0 1 0 0.025
0 -1 0 0.022
0 0 1 0.005
0 0 -1 0.005

loop_
_geom_angle_atom_site_label_1
_geom_angle_atom_site_label_2
_geom_angle_atom_site_label_3
_geom_angle
_geom_angle_site_symmetry_1
_geom_angle_site_symmetry_3
O2 Sr1 O2 53.0(6) 5 .
O2 Sr1 O2 78.3(10) 5 21_665
O2 Sr1 O2 53.0(6) . 21_665
O2 Sr1 O2 53.0(6) 5 17_665
O2 Sr1 O2 78.3(10) . 17_665
O2 Sr1 O2 53.0(6) 21_665 17_665
O2 Sr1 O1 60.1(3) 5 .
O2 Sr1 O1 60.1(3) . .
O2 Sr1 O1 113.1(3) 21_665 .
O2 Sr1 O1 113.1(3) 17_665 .
O2 Sr1 O1 113.1(3) 5 1_665
O2 Sr1 O1 113.1(3) . 1_665
O2 Sr1 O1 60.1(3) 21_665 1_665
O2 Sr1 O1 60.1(3) 17_665 1_665
O1 Sr1 O1 172.2(2) . 1_665
O2 Sr1 O1 60.1(3) 5 1_565
O2 Sr1 O1 113.1(3) . 1_565
O2 Sr1 O1 113.1(3) 21_665 1_565
O2 Sr1 O1 60.1(3) 17_665 1_565
O1 Sr1 O1 89.733(15) . 1_565
O1 Sr1 O1 89.733(15) 1_665 1_565
O2 Sr1 O1 113.1(3) 5 1_655
O2 Sr1 O1 60.1(3) . 1_655
O2 Sr1 O1 60.1(3) 21_665 1_655
O2 Sr1 O1 113.1(3) 17_665 1_655
O1 Sr1 O1 89.733(15) . 1_655
O1 Sr1 O1 89.733(16) 1_665 1_655
O1 Sr1 O1 172.2(2) 1_565 1_655
O2 Sr1 O3 175.7(5) 5 21_665
O2 Sr1 O3 124.3(3) . 21_665
O2 Sr1 O3 97.4(5) 21_665 21_665
O2 Sr1 O3 124.3(3) 17_665 21_665
O1 Sr1 O3 122.33(10) . 21_665
O1 Sr1 O3 64.17(10) 1_665 21_665
O1 Sr1 O3 122.33(10) 1_565 21_665
O1 Sr1 O3 64.17(10) 1_655 21_665
O2 Sr1 O3 124.3(3) 5 1_565
O2 Sr1 O3 175.7(5) . 1_565
O2 Sr1 O3 124.3(3) 21_665 1_565
O2 Sr1 O3 97.4(5) 17_665 1_565
O1 Sr1 O3 122.33(10) . 1_565
O1 Sr1 O3 64.17(10) 1_665 1_565
O1 Sr1 O3 64.17(10) 1_565 1_565
O1 Sr1 O3 122.33(10) 1_655 1_565
O3 Sr1 O3 58.21(5) 21_665 1_565
O2 Sr1 O3 124.3(3) 5 .
O2 Sr1 O3 97.4(5) . .
O2 Sr1 O3 124.3(3) 21_665 .
O2 Sr1 O3 175.7(5) 17_665 .
O1 Sr1 O3 64.17(10) . .
O1 Sr1 O3 122.33(10) 1_665 .
O1 Sr1 O3 122.33(10) 1_565 .
O1 Sr1 O3 64.17(10) 1_655 .
O3 Sr1 O3 58.21(5) 21_665 .
O3 Sr1 O3 86.92(9) 1_565 .
O2 Sr1 O3 97.4(5) 5 21_565
O2 Sr1 O3 124.3(3) . 21_565
O2 Sr1 O3 175.7(5) 21_665 21_565
O2 Sr1 O3 124.3(3) 17_665 21_565
O1 Sr1 O3 64.17(10) . 21_565
O1 Sr1 O3 122.33(10) 1_665 21_565
O1 Sr1 O3 64.17(10) 1_565 21_565
O1 Sr1 O3 122.33(10) 1_655 21_565
O3 Sr1 O3 86.92(9) 21_665 21_565
O3 Sr1 O3 58.21(5) 1_565 21_565
O3 Sr1 O3 58.21(5) . 21_565
O3 Sr2 O3 66.04(6) 21_565 .
O3 Sr2 O3 100.82(11) 21_565 21_665
O3 Sr2 O3 66.04(6) . 21_665
O3 Sr2 O3 66.04(6) 21_565 1_565
O3 Sr2 O3 100.82(11) . 1_565
O3 Sr2 O3 66.04(6) 21_665 1_565
O3 Sr2 S1 141.090(14) 21_565 1_665
O3 Sr2 S1 141.090(14) . 1_665
O3 Sr2 S1 79.18(5) 21_665 1_665
O3 Sr2 S1 79.18(5) 1_565 1_665
O3 Sr2 S1 79.18(5) 21_565 1_565
O3 Sr2 S1 141.090(14) . 1_565
O3 Sr2 S1 141.090(14) 21_665 1_565
O3 Sr2 S1 79.18(5) 1_565 1_565
S1 Sr2 S1 77.61(2) 1_665 1_565
O3 Sr2 S1 141.090(14) 21_565 1_655
O3 Sr2 S1 79.18(5) . 1_655
O3 Sr2 S1 79.18(5) 21_665 1_655
O3 Sr2 S1 141.090(14) 1_565 1_655
S1 Sr2 S1 77.61(2) 1_665 1_655
S1 Sr2 S1 124.81(5) 1_565 1_655
O3 Sr2 S1 79.18(5) 21_565 .
O3 Sr2 S1 79.18(5) . .
O3 Sr2 S1 141.090(14) 21_665 .
O3 Sr2 S1 141.090(14) 1_565 .
S1 Sr2 S1 124.81(5) 1_665 .
S1 Sr2 S1 77.61(2) 1_565 .
S1 Sr2 S1 77.61(2) 1_655 .
O3 Sr2 Mn1 36.363(8) 21_565 .
O3 Sr2 Mn1 36.363(8) . .
O3 Sr2 Mn1 96.07(5) 21_665 .
O3 Sr2 Mn1 96.07(5) 1_565 .
S1 Sr2 Mn1 174.31(3) 1_665 .
S1 Sr2 Mn1 104.729(14) 1_565 .
S1 Sr2 Mn1 104.729(14) 1_655 .
S1 Sr2 Mn1 60.88(3) . .
O3 Sr2 Mn1 96.07(5) 21_565 1_665
O3 Sr2 Mn1 96.07(5) . 1_665
O3 Sr2 Mn1 36.363(8) 21_665 1_665
O3 Sr2 Mn1 36.363(8) 1_565 1_665
S1 Sr2 Mn1 60.88(3) 1_665 1_665
S1 Sr2 Mn1 104.728(14) 1_565 1_665
S1 Sr2 Mn1 104.728(14) 1_655 1_665
S1 Sr2 Mn1 174.31(3) . 1_665
Mn1 Sr2 Mn1 113.42(3) . 1_665
O3 Sr2 Mn1 36.363(8) 21_565 1_565
O3 Sr2 Mn1 96.07(5) . 1_565
O3 Sr2 Mn1 96.07(5) 21_665 1_565
O3 Sr2 Mn1 36.363(8) 1_565 1_565
S1 Sr2 Mn1 104.729(14) 1_665 1_565
S1 Sr2 Mn1 60.88(3) 1_565 1_565
S1 Sr2 Mn1 174.31(3) 1_655 1_565
S1 Sr2 Mn1 104.728(14) . 1_565
Mn1 Sr2 Mn1 72.469(16) . 1_565
Mn1 Sr2 Mn1 72.469(16) 1_665 1_565
O3 Sr2 Mn1 96.07(5) 21_565 1_655
O3 Sr2 Mn1 36.363(8) . 1_655
O3 Sr2 Mn1 36.363(8) 21_665 1_655
O3 Sr2 Mn1 96.07(5) 1_565 1_655
S1 Sr2 Mn1 104.729(14) 1_665 1_655
S1 Sr2 Mn1 174.31(3) 1_565 1_655
S1 Sr2 Mn1 60.88(3) 1_655 1_655
S1 Sr2 Mn1 104.728(14) . 1_655
Mn1 Sr2 Mn1 72.469(16) . 1_655
Mn1 Sr2 Mn1 72.469(16) 1_665 1_655
Mn1 Sr2 Mn1 113.42(3) 1_565 1_655
S1 Cu1 S1 110.60(3) . 25
S1 Cu1 S1 110.60(3) . 25_545
S1 Cu1 S1 107.24(6) 25 25_545
S1 Cu1 S1 107.24(6) . 1_655
S1 Cu1 S1 110.60(3) 25 1_655
S1 Cu1 S1 110.60(3) 25_545 1_655
S1 Cu1 Cu1 124.702(15) . 25_655
S1 Cu1 Cu1 55.298(15) 25 25_655
S1 Cu1 Cu1 124.702(15) 25_545 25_655
S1 Cu1 Cu1 55.298(15) 1_655 25_655
S1 Cu1 Cu1 55.298(15) . 25_545
S1 Cu1 Cu1 124.702(15) 25 25_545
S1 Cu1 Cu1 55.298(15) 25_545 25_545
S1 Cu1 Cu1 124.702(15) 1_655 25_545
Cu1 Cu1 Cu1 180 25_655 25_545
S1 Cu1 Cu1 55.298(15) . 25
S1 Cu1 Cu1 55.298(15) 25 25
S1 Cu1 Cu1 124.702(15) 25_545 25
S1 Cu1 Cu1 124.702(15) 1_655 25
Cu1 Cu1 Cu1 90 25_655 25
Cu1 Cu1 Cu1 90 25_545 25
S1 Cu1 Cu1 124.702(15) . 25_645
S1 Cu1 Cu1 124.702(15) 25 25_645
S1 Cu1 Cu1 55.298(15) 25_545 25_645
S1 Cu1 Cu1 55.298(15) 1_655 25_645
Cu1 Cu1 Cu1 90 25_655 25_645
Cu1 Cu1 Cu1 90 25_545 25_645
Cu1 Cu1 Cu1 180 25 25_645
S1 Cu1 Sr2 60.59(2) . 1_545
S1 Cu1 Sr2 160.50(3) 25 1_545
S1 Cu1 Sr2 92.26(3) 25_545 1_545
S1 Cu1 Sr2 60.59(2) 1_655 1_545
Cu1 Cu1 Sr2 113.368(3) 25_655 1_545
Cu1 Cu1 Sr2 66.632(3) 25_545 1_545
Cu1 Cu1 Sr2 113.368(3) 25 1_545
Cu1 Cu1 Sr2 66.632(3) 25_645 1_545
S1 Cu1 Sr2 160.50(3) . 25_655
S1 Cu1 Sr2 60.59(2) 25 25_655
S1 Cu1 Sr2 60.59(2) 25_545 25_655
S1 Cu1 Sr2 92.26(3) 1_655 25_655
Cu1 Cu1 Sr2 66.632(3) 25_655 25_655
Cu1 Cu1 Sr2 113.368(3) 25_545 25_655
Cu1 Cu1 Sr2 113.368(3) 25 25_655
Cu1 Cu1 Sr2 66.632(3) 25_645 25_655
Sr2 Cu1 Sr2 133.263(7) 1_545 25_655
S1 Cu1 Sr2 92.26(3) . 25
S1 Cu1 Sr2 60.59(2) 25 25
S1 Cu1 Sr2 60.59(2) 25_545 25
S1 Cu1 Sr2 160.50(3) 1_655 25
Cu1 Cu1 Sr2 113.368(3) 25_655 25
Cu1 Cu1 Sr2 66.632(3) 25_545 25
Cu1 Cu1 Sr2 66.632(3) 25 25
Cu1 Cu1 Sr2 113.368(3) 25_645 25
Sr2 Cu1 Sr2 133.263(7) 1_545 25
Sr2 Cu1 Sr2 68.241(11) 25_655 25
S1 Cu1 Sr2 60.59(2) . .
S1 Cu1 Sr2 92.26(3) 25 .
S1 Cu1 Sr2 160.50(3) 25_545 .
S1 Cu1 Sr2 60.59(2) 1_655 .
Cu1 Cu1 Sr2 66.632(3) 25_655 .
Cu1 Cu1 Sr2 113.368(3) 25_545 .
Cu1 Cu1 Sr2 66.632(3) 25 .
Cu1 Cu1 Sr2 113.368(3) 25_645 .
Sr2 Cu1 Sr2 68.241(11) 1_545 .
Sr2 Cu1 Sr2 133.263(7) 25_655 .
Sr2 Cu1 Sr2 133.263(7) 25 .
O3 Mn1 O3 89.414(19) . 21_565
O3 Mn1 O3 89.414(19) . 21
O3 Mn1 O3 168.40(19) 21_565 21
O3 Mn1 O3 168.40(19) . 1_455
O3 Mn1 O3 89.414(19) 21_565 1_455
O3 Mn1 O3 89.414(19) 21 1_455
O3 Mn1 O1 95.80(9) . .
O3 Mn1 O1 95.80(9) 21_565 .
O3 Mn1 O1 95.80(9) 21 .
O3 Mn1 O1 95.80(9) 1_455 .
O3 Mn1 Sr2 49.94(6) . .
O3 Mn1 Sr2 49.94(6) 21_565 .
O3 Mn1 Sr2 122.18(7) 21 .
O3 Mn1 Sr2 122.18(7) 1_455 .
O1 Mn1 Sr2 123.288(17) . .
O3 Mn1 Sr2 122.18(7) . 1_455
O3 Mn1 Sr2 49.94(6) 21_565 1_455
O3 Mn1 Sr2 122.18(7) 21 1_455
O3 Mn1 Sr2 49.94(6) 1_455 1_455
O1 Mn1 Sr2 123.288(17) . 1_455
Sr2 Mn1 Sr2 72.469(16) . 1_455
O3 Mn1 Sr2 49.94(6) . 1_545
O3 Mn1 Sr2 122.18(7) 21_565 1_545
O3 Mn1 Sr2 49.94(6) 21 1_545
O3 Mn1 Sr2 122.18(7) 1_455 1_545
O1 Mn1 Sr2 123.288(17) . 1_545
Sr2 Mn1 Sr2 72.469(16) . 1_545
Sr2 Mn1 Sr2 113.42(3) 1_455 1_545
O3 Mn1 Sr2 122.18(7) . 1_445
O3 Mn1 Sr2 122.18(7) 21_565 1_445
O3 Mn1 Sr2 49.94(6) 21 1_445
O3 Mn1 Sr2 49.94(6) 1_455 1_445
O1 Mn1 Sr2 123.288(17) . 1_445
Sr2 Mn1 Sr2 113.42(3) . 1_445
Sr2 Mn1 Sr2 72.469(16) 1_455 1_445
Sr2 Mn1 Sr2 72.469(16) 1_545 1_445
O3 Mn1 Sr1 129.78(6) . 1_445
O3 Mn1 Sr1 129.78(6) 21_565 1_445
O3 Mn1 Sr1 58.21(7) 21 1_445
O3 Mn1 Sr1 58.21(7) 1_455 1_445
O1 Mn1 Sr1 56.008(17) . 1_445
Sr2 Mn1 Sr1 179.30(3) . 1_445
Sr2 Mn1 Sr1 107.869(7) 1_455 1_445
Sr2 Mn1 Sr1 107.869(7) 1_545 1_445
Sr2 Mn1 Sr1 67.280(14) 1_445 1_445
O3 Mn1 Sr1 58.21(7) . .
O3 Mn1 Sr1 58.21(7) 21_565 .
O3 Mn1 Sr1 129.78(6) 21 .
O3 Mn1 Sr1 129.78(6) 1_455 .
O1 Mn1 Sr1 56.008(17) . .
Sr2 Mn1 Sr1 67.280(14) . .
Sr2 Mn1 Sr1 107.869(7) 1_455 .
Sr2 Mn1 Sr1 107.869(7) 1_545 .
Sr2 Mn1 Sr1 179.30(3) 1_445 .
Sr1 Mn1 Sr1 112.02(3) 1_445 .
O3 Mn1 Sr1 58.21(7) . 1_545
O3 Mn1 Sr1 129.78(6) 21_565 1_545
O3 Mn1 Sr1 58.21(7) 21 1_545
O3 Mn1 Sr1 129.78(6) 1_455 1_545
O1 Mn1 Sr1 56.008(17) . 1_545
Sr2 Mn1 Sr1 107.869(7) . 1_545
Sr2 Mn1 Sr1 179.30(3) 1_455 1_545
Sr2 Mn1 Sr1 67.280(14) 1_545 1_545
Sr2 Mn1 Sr1 107.869(7) 1_445 1_545
Sr1 Mn1 Sr1 71.786(17) 1_445 1_545
Sr1 Mn1 Sr1 71.786(17) . 1_545
O1 Mn2 O1 180 . 17
O1 Mn2 O2 90 . .
O1 Mn2 O2 90 17 .
O1 Mn2 O2 90 . 21
O1 Mn2 O2 90 17 21
O2 Mn2 O2 106.0(18) . 21
O1 Mn2 O2 90 . 5
O1 Mn2 O2 90 17 5
O2 Mn2 O2 74.0(18) . 5
O2 Mn2 O2 180.0(18) 21 5
O1 Mn2 O2 90 . 17
O1 Mn2 O2 90 17 17
O2 Mn2 O2 180 . 17
O2 Mn2 O2 74.0(18) 21 17
O2 Mn2 O2 106.0(18) 5 17
O1 Mn2 O2 90 . 21_565
O1 Mn2 O2 90 17 21_565
O2 Mn2 O2 90.0000(10) . 21_565
O2 Mn2 O2 164.0(18) 21 21_565
O2 Mn2 O2 16.0(18) 5 21_565
O2 Mn2 O2 90.000(2) 17 21_565
O1 Mn2 O2 90 . 5_545
O1 Mn2 O2 90 17 5_545
O2 Mn2 O2 90.0000(10) . 5_545
O2 Mn2 O2 16.0(18) 21 5_545
O2 Mn2 O2 164.0(18) 5 5_545
O2 Mn2 O2 90.0000(10) 17 5_545
O2 Mn2 O2 180.0000(10) 21_565 5_545
O1 Mn2 O2 90 . 17_655
O1 Mn2 O2 90 17 17_655
O2 Mn2 O2 16.0(18) . 17_655
O2 Mn2 O2 90 21 17_655
O2 Mn2 O2 90 5 17_655
O2 Mn2 O2 164.0(18) 17 17_655
O2 Mn2 O2 106.0(18) 21_565 17_655
O2 Mn2 O2 74.0(18) 5_545 17_655
O1 Mn2 O2 90 . 1_455
O1 Mn2 O2 90 17 1_455
O2 Mn2 O2 164.0(18) . 1_455
O2 Mn2 O2 90 21 1_455
O2 Mn2 O2 90 5 1_455
O2 Mn2 O2 16.0(18) 17 1_455
O2 Mn2 O2 74.0(18) 21_565 1_455
O2 Mn2 O2 106.0(18) 5_545 1_455
O2 Mn2 O2 180 17_655 1_455
O1 Mn2 Sr1 53.256(10) . .
O1 Mn2 Sr1 126.744(10) 17 .
O2 Mn2 Sr1 50.2(6) . .
O2 Mn2 Sr1 129.8(6) 21 .
O2 Mn2 Sr1 50.2(6) 5 .
O2 Mn2 Sr1 129.8(6) 17 .
O2 Mn2 Sr1 61.2(6) 21_565 .
O2 Mn2 Sr1 118.8(6) 5_545 .
O2 Mn2 Sr1 61.2(6) 17_655 .
O2 Mn2 Sr1 118.8(6) 1_455 .
O1 Mn2 Sr1 126.744(10) . 17
O1 Mn2 Sr1 53.256(10) 17 17
O2 Mn2 Sr1 129.8(6) . 17
O2 Mn2 Sr1 50.2(6) 21 17
O2 Mn2 Sr1 129.8(6) 5 17
O2 Mn2 Sr1 50.2(6) 17 17
O2 Mn2 Sr1 118.8(6) 21_565 17
O2 Mn2 Sr1 61.2(6) 5_545 17
O2 Mn2 Sr1 118.8(6) 17_655 17
O2 Mn2 Sr1 61.2(6) 1_455 17
Sr1 Mn2 Sr1 180.00(2) . 17
Cu1 S1 Cu1 69.40(3) 25 .
Cu1 S1 Cu1 107.24(6) 25 25_545
Cu1 S1 Cu1 69.40(3) . 25_545
Cu1 S1 Cu1 69.40(3) 25 1_455
Cu1 S1 Cu1 107.24(6) . 1_455
Cu1 S1 Cu1 69.40(3) 25_545 1_455
Cu1 S1 Sr2 141.195(11) 25 1_445
Cu1 S1 Sr2 141.195(11) . 1_445
Cu1 S1 Sr2 76.714(8) 25_545 1_445
Cu1 S1 Sr2 76.714(8) 1_455 1_445
Cu1 S1 Sr2 76.714(8) 25 .
Cu1 S1 Sr2 76.714(8) . .
Cu1 S1 Sr2 141.195(11) 25_545 .
Cu1 S1 Sr2 141.195(11) 1_455 .
Sr2 S1 Sr2 124.81(5) 1_445 .
Cu1 S1 Sr2 141.195(11) 25 1_545
Cu1 S1 Sr2 76.714(8) . 1_545
Cu1 S1 Sr2 76.714(8) 25_545 1_545
Cu1 S1 Sr2 141.195(11) 1_455 1_545
Sr2 S1 Sr2 77.61(2) 1_445 1_545
Sr2 S1 Sr2 77.61(2) . 1_545
Cu1 S1 Sr2 76.714(8) 25 1_455
Cu1 S1 Sr2 141.195(11) . 1_455
Cu1 S1 Sr2 141.195(11) 25_545 1_455
Cu1 S1 Sr2 76.714(8) 1_455 1_455
Sr2 S1 Sr2 77.61(2) 1_445 1_455
Sr2 S1 Sr2 77.61(2) . 1_455
Sr2 S1 Sr2 124.81(5) 1_545 1_455
O2 O2 Mn2 82.0(9) 17_655 .
O2 O2 Mn2 82.0(9) 17_655 1_655
Mn2 O2 Mn2 164.0(18) . 1_655
O2 O2 Sr1 129.2(5) 17_655 .
Mn2 O2 Sr1 95.0(5) . .
Mn2 O2 Sr1 95.0(5) 1_655 .
O2 O2 Sr1 129.2(5) 17_655 17_665
Mn2 O2 Sr1 95.0(5) . 17_665
Mn2 O2 Sr1 95.0(5) 1_655 17_665
Sr1 O2 Sr1 101.7(10) . 17_665
Mn2 O2 Sr1 84.1(7) . 1_545
Mn2 O2 Sr1 84.1(7) 1_655 1_545
Sr1 O2 Sr1 86.36(12) . 1_545
Sr1 O2 Sr1 172.0(9) 17_665 1_545
Mn2 O2 Sr1 84.1(7) . 17_655
Mn2 O2 Sr1 84.1(7) 1_655 17_655
Sr1 O2 Sr1 172.0(9) . 17_655
Sr1 O2 Sr1 86.36(12) 17_665 17_655
Sr1 O2 Sr1 85.6(8) 1_545 17_655
Mn2 O1 Mn1 180 . .
Mn2 O1 Sr1 93.92(11) . .
Mn1 O1 Sr1 86.08(11) . .
Mn2 O1 Sr1 93.92(11) . 1_445
Mn1 O1 Sr1 86.08(11) . 1_445
Sr1 O1 Sr1 172.2(2) . 1_445
Mn2 O1 Sr1 93.92(11) . 1_455
Mn1 O1 Sr1 86.08(11) . 1_455
Sr1 O1 Sr1 89.733(16) . 1_455
Sr1 O1 Sr1 89.733(16) 1_445 1_455
Mn2 O1 Sr1 93.92(11) . 1_545
Mn1 O1 Sr1 86.08(11) . 1_545
Sr1 O1 Sr1 89.733(16) . 1_545
Sr1 O1 Sr1 89.733(16) 1_445 1_545
Sr1 O1 Sr1 172.2(2) 1_455 1_545
Mn1 O3 Mn1 168.40(19) . 1_655
Mn1 O3 Sr2 93.69(6) . .
Mn1 O3 Sr2 93.69(6) 1_655 .
Mn1 O3 Sr2 93.69(6) . 1_545
Mn1 O3 Sr2 93.69(6) 1_655 1_545
Sr2 O3 Sr2 100.82(11) . 1_545
Mn1 O3 Sr1 85.79(7) . 1_545
Mn1 O3 Sr1 85.79(7) 1_655 1_545
Sr2 O3 Sr1 173.05(10) . 1_545
Sr2 O3 Sr1 86.127(18) 1_545 1_545
Mn1 O3 Sr1 85.79(7) . .
Mn1 O3 Sr1 85.79(7) 1_655 .
Sr2 O3 Sr1 86.127(18) . .
Sr2 O3 Sr1 173.05(10) 1_545 .
Sr1 O3 Sr1 86.92(9) 1_545 .

loop_
_geom_bond_atom_site_label_1
_geom_bond_atom_site_label_2
_geom_bond_distance
_geom_bond_site_symmetry_2
Sr1 O2 2.658(19) 5
Sr1 O2 2.658(19) .
Sr1 O2 2.658(19) 21_665
Sr1 O2 2.658(19) 17_665
Sr1 O1 2.7674(4) .
Sr1 O1 2.7674(4) 1_665
Sr1 O1 2.7674(4) 1_565
Sr1 O1 2.7674(4) 1_655
Sr1 O3 2.838(2) 21_665
Sr1 O3 2.838(2) 1_565
Sr1 O3 2.838(2) .
Sr1 O3 2.838(2) 21_565
Sr2 O3 2.533(2) 21_565
Sr2 O3 2.533(2) .
Sr2 O3 2.533(2) 21_665
Sr2 O3 2.533(2) 1_565
Sr2 S1 3.1154(7) 1_665
Sr2 S1 3.1154(7) 1_565
Sr2 S1 3.1154(7) 1_655
Sr2 S1 3.1154(7) .
Sr2 Mn1 3.3029(6) .
Sr2 Mn1 3.3029(6) 1_665
Sr2 Mn1 3.3029(6) 1_565
Sr2 Mn1 3.3029(6) 1_655
Cu1 S1 2.4248(9) .
Cu1 S1 2.4248(9) 25
Cu1 S1 2.4248(9) 25_545
Cu1 S1 2.4248(9) 1_655
Cu1 Cu1 2.76100(10) 25_655
Cu1 Cu1 2.76100(10) 25_545
Cu1 Cu1 2.76100(10) 25
Cu1 Cu1 2.76100(10) 25_645
Cu1 Sr2 3.4804(5) 1_545
Cu1 Sr2 3.4804(5) 25_655
Cu1 Sr2 3.4804(5) 25
Mn1 O3 1.9624(3) .
Mn1 O3 1.9624(3) 21_565
Mn1 O3 1.9624(3) 21
Mn1 O3 1.9624(3) 1_455
Mn1 O1 2.051(5) .
Mn1 Sr2 3.3029(6) 1_455
Mn1 Sr2 3.3029(6) 1_545
Mn1 Sr2 3.3029(6) 1_445
Mn1 Sr1 3.3300(7) 1_445
Mn1 Sr1 3.3300(7) 1_545
Mn2 O1 1.872(5) .
Mn2 O1 1.872(5) 17
Mn2 O2 1.971(4) .
Mn2 O2 1.971(4) 21
Mn2 O2 1.971(4) 5
Mn2 O2 1.971(4) 17
Mn2 O2 1.971(4) 21_565
Mn2 O2 1.971(4) 5_545
Mn2 O2 1.971(4) 17_655
Mn2 O2 1.971(4) 1_455
Mn2 Sr1 3.4455(5) 17
S1 Cu1 2.4248(9) 25
S1 Cu1 2.4248(9) 25_545
S1 Cu1 2.4248(9) 1_455
S1 Sr2 3.1154(7) 1_445
S1 Sr2 3.1154(7) 1_545
S1 Sr2 3.1154(7) 1_455
O2 O2 0.55(6) 17_655
O2 Mn2 1.971(4) 1_655
O2 Sr1 2.658(19) 17_665
O2 Sr1 3.03(2) 1_545
O2 Sr1 3.03(2) 17_655
O1 Sr1 2.7674(4) 1_445
O1 Sr1 2.7674(4) 1_455
O1 Sr1 2.7674(4) 1_545
O3 Mn1 1.9624(3) 1_655
O3 Sr2 2.533(2) 1_545
O3 Sr1 2.838(2) 1_545
